data_4117900
loop_
_publ_author_name
'Martin D. Donakowski'
'Romain Gautier'
'Jeongho Yeon'
'Donald T. Moore'
'Juan C. Nino'
'P. Shiv Halasyamani'
'Kenneth R. Poeppelmeier'

_publ_contact_author_address
;Department of Chemistry
Northwestern University
Evanston, Illinois 60208-3113
USA
;
_publ_contact_author_email krp@northwestern.edu
_publ_contact_author_name 'Poeppelmeier, Kenneth'
_publ_contact_author_phone '(708) 491-3505'
_publ_section_title
;
 The Role of Polar, Lamdba (\L)-Shaped Building Units in
 Noncentrosymmetric Inorganic Structures
;
_journal_name_full 'Journal of the American Chemical Society'
_journal_page_first 7679
_journal_page_last 7689
_journal_paper_doi 10.1021/ja210984k
_journal_volume 134
_journal_year 2012
_chemical_absolute_configuration unk
_chemical_compound_source 'synthesis as described'
_chemical_formula_moiety 'Cu F4 H12 O7 V, H2 O'
_chemical_formula_sum 'Cu F4 H14 O8 V'
_chemical_formula_weight 332.59
_space_group_IT_number 33
_symmetry_cell_setting orthorhombic
_symmetry_Int_Tables_number 33
_symmetry_space_group_name_Hall 'P 2c -2n'
_symmetry_space_group_name_H-M 'P n a 21'
_atom_sites_solution_hydrogens geom
_atom_sites_solution_primary direct
_atom_sites_solution_secondary difmap
_audit_conform_dict_location ftp://ftp.iucr.org/pub/cif_core.dic
_audit_conform_dict_name cif_core.dic
_audit_conform_dict_version 2.4
_audit_creation_date 2011-06-07T15:38:45-00:00
_audit_creation_method 'WinGX routine CIF_UPDATE'
_cell_angle_alpha 90
_cell_angle_beta 90
_cell_angle_gamma 90
_cell_formula_units_Z 4
_cell_length_a 15.63155(15)
_cell_length_b 8.22032(8)
_cell_length_c 7.36600(7)
_cell_measurement_reflns_used 9630
_cell_measurement_temperature 100(2)
_cell_measurement_theta_max 30.2818
_cell_measurement_theta_min 2.7652
_cell_measurement_wavelength 0.71073
_cell_volume 946.504(16)
_computing_cell_refinement 'SAINT V7.68A integration software'
_computing_data_collection 'Bruker APEX2 software'
_computing_data_reduction 'SORTAV (Blessing, 1995)'
_computing_molecular_graphics 'Ortep-3 for Windows (Farrugia, 1997)'
_computing_publication_material 'WinGX publication routines (Farrugia, 1999)'
_computing_structure_refinement 'SHELXL-97 (Sheldrick, 1997)'
_computing_structure_solution 'SIR97 (Giacovazzo et al, 1997)'
_diffrn_ambient_temperature 100(2)
_diffrn_detector 'APEX-II CCD'
_diffrn_measured_fraction_theta_full 0.997
_diffrn_measured_fraction_theta_max 0.997
_diffrn_measurement_device '\k-geometry diffractometer'
_diffrn_measurement_device_type 'Bruker APEX-II'
_diffrn_measurement_method '\f or \w oscillation scans'
_diffrn_orient_matrix_type 'x-axis to radiation source'
_diffrn_orient_matrix_UB_11 -0.02288
_diffrn_orient_matrix_UB_12 -0.723942E-1
_diffrn_orient_matrix_UB_13 -0.502688E-1
_diffrn_orient_matrix_UB_21 0.130816
_diffrn_orient_matrix_UB_22 -0.325225E-1
_diffrn_orient_matrix_UB_23 -0.268679E-3
_diffrn_orient_matrix_UB_31 -0.281801E-1
_diffrn_orient_matrix_UB_32 -0.921957E-1
_diffrn_orient_matrix_UB_33 0.39567E-1
_diffrn_radiation_monochromator graphite
_diffrn_radiation_probe x-ray
_diffrn_radiation_type MoK\a
_diffrn_radiation_wavelength 0.71069
_diffrn_reflns_av_R_equivalents 0.0233
_diffrn_reflns_av_unetI/netI 0.0151
_diffrn_reflns_limit_h_max 22
_diffrn_reflns_limit_h_min -22
_diffrn_reflns_limit_k_max 11
_diffrn_reflns_limit_k_min -11
_diffrn_reflns_limit_l_max 10
_diffrn_reflns_limit_l_min -10
_diffrn_reflns_number 27775
_diffrn_reflns_reduction_process
;
 Scaled and merged with Sortav
 R.H. Blessing, (1987) Cryst. Rev. 1, 3-58
 R.H. Blessing, (1989) J. Appl. Cryst. 22, 396-397
;
_diffrn_reflns_theta_full 30.33
_diffrn_reflns_theta_max 30.33
_diffrn_reflns_theta_min 2.61
_diffrn_source 'sealed x-ray tube'
_exptl_absorpt_coefficient_mu 3.319
_exptl_absorpt_correction_T_max 0.746
_exptl_absorpt_correction_T_min 0.595
_exptl_absorpt_correction_type multi-scan
_exptl_absorpt_process_details
;
SADABS
;
_exptl_crystal_colour blue
_exptl_crystal_density_diffrn 2.334
_exptl_crystal_description block
_exptl_crystal_F_000 664
_exptl_crystal_size_max 0.37
_exptl_crystal_size_mid 0.248
_exptl_crystal_size_min 0.214
_refine_diff_density_max 0.331
_refine_diff_density_min -0.257
_refine_diff_density_rms 0.054
_refine_ls_abs_structure_details 'Flack H D (1983), Acta Cryst. A39, 876-881'
_refine_ls_abs_structure_Flack 0.024(6)
_refine_ls_extinction_coef 0.0136(4)
_refine_ls_extinction_expression Fc^*^=kFc[1+0.001xFc^2^\l^3^/sin(2\q)]^-1/4^
_refine_ls_extinction_method SHELXL
_refine_ls_goodness_of_fit_ref 1.101
_refine_ls_hydrogen_treatment refall
_refine_ls_matrix_type full
_refine_ls_number_parameters 184
_refine_ls_number_reflns 2806
_refine_ls_number_restraints 1
_refine_ls_restrained_S_all 1.101
_refine_ls_R_factor_all 0.0124
_refine_ls_R_factor_gt 0.012
_refine_ls_shift/su_max 0.005
_refine_ls_shift/su_mean 0
_refine_ls_structure_factor_coef Fsqd
_refine_ls_weighting_details 'calc w=1/[\s^2^(Fo^2^)+(0.0163P)^2^+0.1164P] where P=(Fo^2^+2Fc^2^)/3'
_refine_ls_weighting_scheme calc
_refine_ls_wR_factor_gt 0.0329
_refine_ls_wR_factor_ref 0.0339
_reflns_number_gt 2754
_reflns_number_total 2806
_reflns_threshold_expression >2sigma(I)
_cod_data_source_file ja210984k_si_004.cif
_cod_data_source_block n0750_0m
_cod_original_sg_symbol_Hall 'P 2c -2n '
_cod_database_code 4117900

loop_
_symmetry_equiv_pos_as_xyz
'x, y, z'
'-x, -y, z+1/2'
'-x+1/2, y+1/2, z+1/2'
'x+1/2, -y+1/2, z'

loop_
_atom_site_label
_atom_site_type_symbol
_atom_site_fract_x
_atom_site_fract_y
_atom_site_fract_z
_atom_site_U_iso_or_equiv
_atom_site_adp_type
_atom_site_occupancy
_atom_site_symmetry_multiplicity
_atom_site_calc_flag
Cu1 Cu -1.370503(7) -0.978455(14) -1.13628(2) 0.00655(4) Uani 1 1 d
V1 V -1.131386(9) -0.965698(19) -1.12915(4) 0.00589(5) Uani 1 1 d
F1 F -1.11458(4) -1.06805(9) -0.89585(10) 0.01022(13) Uani 1 1 d
F2 F -1.10498(4) -0.88810(8) -1.37257(10) 0.00995(12) Uani 1 1 d
F3 F -1.16032(4) -1.17564(8) -1.23376(9) 0.00927(12) Uani 1 1 d
F4 F -1.07434(4) -0.77505(7) -1.02867(9) 0.00957(12) Uani 1 1 d
O8 O -1.22772(5) -0.90089(9) -1.10668(13) 0.01040(15) Uani 1 1 d
O7 O -0.99656(5) -1.06839(9) -1.16251(12) 0.00887(14) Uani 1 1 d
O1 O -1.24988(6) -1.00713(15) -1.5728(2) 0.01446(19) Uani 1 1 d
O2 O -1.51263(5) -1.07792(10) -1.16946(11) 0.01019(15) Uani 1 1 d
O3 O -1.36721(5) -1.07284(11) -0.88900(13) 0.01021(15) Uani 1 1 d
O4 O -1.37336(5) -0.88293(10) -1.38141(12) 0.00935(15) Uani 1 1 d
O5 O -1.33070(5) -1.18808(9) -1.23752(11) 0.00886(14) Uani 1 1 d
O6 O -1.40978(5) -0.77013(9) -1.03919(11) 0.00899(14) Uani 1 1 d
H4A H -1.3729(9) -0.777(3) -1.379(3) 0.029(5) Uiso 1 1 d
H7A H -0.9620(14) -1.025(2) -1.236(3) 0.045(6) Uiso 1 1 d
H6A H -1.3833(11) -0.738(2) -0.939(3) 0.034(6) Uiso 1 1 d
H5A H -1.3537(12) -1.214(3) -1.334(3) 0.039(5) Uiso 1 1 d
H3A H -1.1268(11) -0.687(3) -1.372(3) 0.046(6) Uiso 1 1 d
H6B H -1.4645(17) -0.745(3) -1.035(3) 0.060(6) Uiso 1 1 d
H7B H -0.9718(12) -1.072(2) -1.063(3) 0.023(5) Uiso 1 1 d
H4B H -1.3278(13) -0.912(2) -1.452(3) 0.035(5) Uiso 1 1 d
H5B H -1.2676(12) -1.198(2) -1.254(3) 0.030(5) Uiso 1 1 d
H3B H -1.3972(13) -1.031(2) -0.818(3) 0.032(5) Uiso 1 1 d
H1A H -1.2092(13) -0.971(2) -1.559(3) 0.030(5) Uiso 1 1 d
H2A H -1.5105(11) -1.174(2) -1.191(2) 0.033(5) Uiso 1 1 d
H2B H -1.5406(12) -1.069(2) -1.062(3) 0.028(5) Uiso 1 1 d
H1B H -1.2563(11) -1.022(3) -1.661(5) 0.027(7) Uiso 1 1 d

loop_
_atom_site_aniso_label
_atom_site_aniso_U_11
_atom_site_aniso_U_22
_atom_site_aniso_U_33
_atom_site_aniso_U_23
_atom_site_aniso_U_13
_atom_site_aniso_U_12
Cu1 0.00730(6) 0.00644(6) 0.00592(7) 0.00009(7) 0.00007(6) 0.00077(4)
V1 0.00508(7) 0.00625(7) 0.00633(11) 0.00013(10) 0.00008(8) -0.00007(5)
F1 0.0130(3) 0.0098(3) 0.0078(3) 0.0012(3) -0.0013(3) -0.0015(2)
F2 0.0117(3) 0.0103(3) 0.0079(3) 0.0015(2) 0.0012(3) 0.0011(2)
F3 0.0088(3) 0.0086(3) 0.0104(3) -0.0022(2) 0.0002(2) -0.0010(2)
F4 0.0078(3) 0.0087(3) 0.0122(3) -0.0019(2) 0.0004(2) -0.0015(2)
O8 0.0076(3) 0.0105(3) 0.0131(4) -0.0020(3) 0.0006(3) -0.0005(3)
O7 0.0073(3) 0.0117(3) 0.0077(4) 0.0014(3) -0.0003(3) -0.0002(3)
O1 0.0118(5) 0.0172(4) 0.0143(5) -0.0010(4) 0.0010(3) -0.0007(3)
O2 0.0104(3) 0.0100(3) 0.0102(4) -0.0002(3) 0.0008(3) -0.0013(3)
O3 0.0128(4) 0.0094(3) 0.0084(4) 0.0002(3) 0.0012(3) 0.0005(3)
O4 0.0113(3) 0.0084(3) 0.0083(4) 0.0003(3) 0.0005(3) 0.0006(3)
O5 0.0086(3) 0.0091(3) 0.0089(4) -0.0016(3) -0.0009(3) 0.0004(3)
O6 0.0081(3) 0.0091(3) 0.0098(4) -0.0020(3) -0.0005(3) 0.0018(3)

loop_
_atom_type_symbol
_atom_type_description
_atom_type_scat_dispersion_real
_atom_type_scat_dispersion_imag
_atom_type_scat_source
Cu Cu 0.3201 1.2651 'International Tables Vol C Tables 4.2.6.8 and 6.1.1.4'
V V 0.3005 0.5294 'International Tables Vol C Tables 4.2.6.8 and 6.1.1.4'
F F 0.0171 0.0103 'International Tables Vol C Tables 4.2.6.8 and 6.1.1.4'
O O 0.0106 0.006 'International Tables Vol C Tables 4.2.6.8 and 6.1.1.4'
H H 0 0 'International Tables Vol C Tables 4.2.6.8 and 6.1.1.4'

loop_
_geom_angle_atom_site_label_1
_geom_angle_atom_site_label_2
_geom_angle_atom_site_label_3
_geom_angle
O6 Cu1 O4 88.80(3)
O6 Cu1 O5 179.30(4)
O4 Cu1 O5 90.51(4)
O6 Cu1 O3 90.85(4)
O4 Cu1 O3 179.53(4)
O5 Cu1 O3 89.85(4)
O6 Cu1 O8 91.54(3)
O4 Cu1 O8 89.91(3)
O5 Cu1 O8 88.42(3)
O3 Cu1 O8 89.78(3)
O6 Cu1 O2 92.60(3)
O4 Cu1 O2 91.24(3)
O5 Cu1 O2 87.46(3)
O3 Cu1 O2 89.09(3)
O8 Cu1 O2 175.73(3)
O8 V1 F1 100.39(5)
O8 V1 F3 96.73(3)
F1 V1 F3 89.86(3)
O8 V1 F2 100.66(4)
F1 V1 F2 158.93(3)
F3 V1 F2 88.57(3)
O8 V1 F4 97.07(3)
F1 V1 F4 87.14(3)
F3 V1 F4 166.18(3)
F2 V1 F4 89.39(3)
O8 V1 O7 177.65(3)
F1 V1 O7 79.00(3)
F3 V1 O7 81.02(3)
F2 V1 O7 80.00(3)
F4 V1 O7 85.17(3)
V1 O8 Cu1 142.88(4)
V1 O7 H7A 120.3(14)
V1 O7 H7B 110.4(13)
H7A O7 H7B 106.5(17)
H1A O1 H1B 110(2)
Cu1 O2 H2A 108.6(13)
Cu1 O2 H2B 109.5(12)
H2A O2 H2B 105.8(17)
Cu1 O3 H3B 115.3(14)
Cu1 O4 H4A 112.4(13)
Cu1 O4 H4B 113.4(12)
H4A O4 H4B 105.4(16)
Cu1 O5 H5A 114.2(14)
Cu1 O5 H5B 115.3(11)
H5A O5 H5B 107.7(17)
Cu1 O6 H6A 115.0(11)
Cu1 O6 H6B 121.5(15)
H6A O6 H6B 110.8(19)

loop_
_geom_bond_atom_site_label_1
_geom_bond_atom_site_label_2
_geom_bond_distance
Cu1 O6 1.9548(8)
Cu1 O4 1.9695(9)
Cu1 O5 1.9780(8)
Cu1 O3 1.9805(9)
Cu1 O8 2.3314(8)
Cu1 O2 2.3799(8)
V1 O8 1.6059(8)
V1 F1 1.9314(8)
V1 F3 1.9434(7)
V1 F2 1.9474(8)
V1 F4 1.9491(7)
V1 O7 2.2836(8)
O7 H7A 0.85(2)
O7 H7B 0.83(2)
O1 H1A 0.71(2)
O1 H1B 0.66(3)
O2 H2A 0.80(2)
O2 H2B 0.907(19)
O3 H3B 0.78(2)
O4 H4A 0.87(2)
O4 H4B 0.91(2)
O5 H5A 0.83(2)
O5 H5B 0.997(18)
O6 H6A 0.89(2)
O6 H6B 0.88(3)
